data_7236782
loop_
_publ_author_name
'Li, Meiqi'
'Zhang, Qi'
'He, Hongyan'
'Wang, Jian-Rong'
'Mei, Xuefeng'

_publ_section_title
;
 Vapor triggered fluorescent color changes among solvates of Emodin
;
_journal_issue 24
_journal_name_full 'Journal of Materials Chemistry C'
_journal_page_first 5970
_journal_paper_doi 10.1039/C7TC01593C
_journal_volume 5
_journal_year 2017
_chemical_formula_moiety 'C15 H10 O5, C2 H3 N'
_chemical_formula_sum 'C17 H13 N O5'
_chemical_formula_weight 311.28
_space_group_crystal_system monoclinic
_space_group_IT_number 4
_space_group_name_Hall 'P 2yb'
_space_group_name_H-M_alt 'P 1 21 1'
_atom_sites_solution_hydrogens geom
_audit_creation_date 2016-11-17
_audit_creation_method
;
Olex2 1.2-beta
(compiled 2015.11.10 svn.r3248 for OlexSys, GUI svn.r5227)
;
_audit_update_record
;
2016-12-14 deposited with the CCDC.
2017-05-17 downloaded from the CCDC.
;
_cell_angle_alpha 90
_cell_angle_beta 98.126(3)
_cell_angle_gamma 90
_cell_formula_units_Z 2
_cell_length_a 3.7206(2)
_cell_length_b 18.3471(9)
_cell_length_c 10.1369(5)
_cell_measurement_reflns_used 2640
_cell_measurement_temperature 170(2)
_cell_measurement_theta_max 24.666
_cell_measurement_theta_min 2.220
_cell_volume 685.02(6)
_computing_cell_refinement 'SAINT v7.68A (Bruker, 2009)'
_computing_data_collection 'SMART (Bruker, 2009)'
_computing_data_reduction 'SAINT v7.68A (Bruker, 2009)'
_computing_molecular_graphics 'Olex2 (Dolomanov et al., 2009)'
_computing_publication_material 'Olex2 (Dolomanov et al., 2009)'
_computing_structure_refinement 'ShelXL (Sheldrick, 2015)'
_computing_structure_solution 'SHELXS-97 (Sheldrick, 2008)'
_diffrn_ambient_temperature 170(2)
_diffrn_measured_fraction_theta_full 0.997
_diffrn_measured_fraction_theta_max 0.997
_diffrn_measurement_device_type 'CCD area detector'
_diffrn_measurement_method 'phi and omega scans'
_diffrn_radiation_monochromator graphite
_diffrn_radiation_type MoK\a
_diffrn_radiation_wavelength 0.71073
_diffrn_reflns_av_R_equivalents 0.0296
_diffrn_reflns_av_unetI/netI 0.0315
_diffrn_reflns_Laue_measured_fraction_full 0.997
_diffrn_reflns_Laue_measured_fraction_max 0.997
_diffrn_reflns_limit_h_max 4
_diffrn_reflns_limit_h_min -4
_diffrn_reflns_limit_k_max 20
_diffrn_reflns_limit_k_min -21
_diffrn_reflns_limit_l_max 11
_diffrn_reflns_limit_l_min -11
_diffrn_reflns_number 9116
_diffrn_reflns_point_group_measured_fraction_full 0.993
_diffrn_reflns_point_group_measured_fraction_max 0.993
_diffrn_reflns_theta_full 24.686
_diffrn_reflns_theta_max 24.686
_diffrn_reflns_theta_min 2.029
_exptl_absorpt_coefficient_mu 0.113
_exptl_absorpt_correction_T_max 0.7451
_exptl_absorpt_correction_T_min 0.6597
_exptl_absorpt_correction_type multi-scan
_exptl_absorpt_process_details
;
SADABS-2008/1 (Bruker,2008) was used for absorption correction.
wR2(int) was 0.0908 before and 0.0522 after correction.
The Ratio of minimum to maximum transmission is 0.8854.
The \l/2 correction factor is 0.0015.
;
_exptl_crystal_colour yellow
_exptl_crystal_colour_primary yellow
_exptl_crystal_density_diffrn 1.509
_exptl_crystal_density_method 'not measured'
_exptl_crystal_description needle
_exptl_crystal_F_000 324
_exptl_crystal_size_max 0.39
_exptl_crystal_size_mid 0.22
_exptl_crystal_size_min 0.11
_refine_diff_density_max 0.793
_refine_diff_density_min -0.300
_refine_diff_density_rms 0.068
_refine_ls_abs_structure_details
;
 Flack x determined using 600 quotients [(I+)-(I-)]/[(I+)+(I-)]
 (Parsons, Flack and Wagner, Acta Cryst. B69 (2013) 249-259).
;
_refine_ls_abs_structure_Flack 0.3(10)
_refine_ls_extinction_method none
_refine_ls_goodness_of_fit_ref 1.039
_refine_ls_hydrogen_treatment constr
_refine_ls_matrix_type full
_refine_ls_number_parameters 213
_refine_ls_number_reflns 2319
_refine_ls_number_restraints 178
_refine_ls_restrained_S_all 1.018
_refine_ls_R_factor_all 0.0952
_refine_ls_R_factor_gt 0.0595
_refine_ls_shift/su_max 0.000
_refine_ls_shift/su_mean 0.000
_refine_ls_structure_factor_coef Fsqd
_refine_ls_weighting_details 'w=1/[\s^2^(Fo^2^)+(0.1016P)^2^+0.6580P] where P=(Fo^2^+2Fc^2^)/3'
_refine_ls_weighting_scheme calc
_refine_ls_wR_factor_gt 0.1616
_refine_ls_wR_factor_ref 0.1987
_reflns_Friedel_coverage 0.924
_reflns_Friedel_fraction_full 0.988
_reflns_Friedel_fraction_max 0.988
_reflns_number_gt 1530
_reflns_number_total 2319
_reflns_threshold_expression 'I > 2\s(I)'
_cod_data_source_file c7tc01593c2.cif
_cod_data_source_block mo_2015346_0m
_cod_database_code 7236782
_shelx_space_group_comment
;
The symmetry employed for this shelxl refinement is uniquely defined
by the following loop, which should always be used as a source of
symmetry information in preference to the above space-group names.
They are only intended as comments.
;
_olex2_refinement_description
;
1. Fixed Uiso
 At 1.2 times of:
  All C(H) groups
 At 1.5 times of:
  All C(H,H,H) groups, All O(H) groups
2. Rigid bond restraints
 O4, C9
 with sigma for 1-2 distances of 0.005 and sigma for 1-3 distances of 0.005
3. Rigid body (RIGU) restrains
 All non-hydrogen atoms
 with sigma for 1-2 distances of 0.004 and sigma for 1-3 distances of 0.004
4.a Aromatic/amide H refined with riding coordinates:
 C5(H5), C2(H2), C4(H4), C7(H7)
4.b Idealised Me refined as rotating group:
 C15(H15A,H15B,H15C), C17(H17A,H17B,H17C)
4.c Idealised tetrahedral OH refined as rotating group:
 O4(H4A), O3(H3), O5(H5A)
;
_shelx_shelxl_version_number 2014/7
_olex2_submission_special_instructions 'No special instructions were received'

loop_
_space_group_symop_operation_xyz
'x, y, z'
'-x, y+1/2, -z'

loop_
_atom_site_label
_atom_site_type_symbol
_atom_site_fract_x
_atom_site_fract_y
_atom_site_fract_z
_atom_site_U_iso_or_equiv
_atom_site_adp_type
_atom_site_occupancy
_atom_site_site_symmetry_order
_atom_site_calc_flag
_atom_site_refinement_flags_posn
_atom_site_refinement_flags_adp
C11 C 0.6029(12) 0.1973(2) 0.3526(5) 0.0238(11) Uani 1 1 d . U
C13 C 0.5957(12) 0.0603(2) 0.3508(4) 0.0244(11) Uani 1 1 d . U
C12 C 0.3885(12) 0.1984(2) 0.2233(4) 0.0217(11) Uani 1 1 d . U
C10 C 0.2696(9) 0.1295(4) 0.1573(3) 0.0227(8) Uani 1 1 d . U
C9 C 0.7040(9) 0.1326(4) 0.4182(3) 0.0279(8) Uani 1 1 d . U
C14 C 0.3936(12) 0.0596(2) 0.2254(4) 0.0232(11) Uani 1 1 d . U
C5 C 0.2990(14) -0.0030(2) 0.1603(5) 0.0287(12) Uani 1 1 d . U
H5 H 0.1641 -0.0018 0.0734 0.034 Uiso 1 1 calc R .
C2 C 0.6129(14) 0.3304(3) 0.3468(5) 0.0346(13) Uani 1 1 d . U
H2 H 0.6888 0.3755 0.3875 0.041 Uiso 1 1 calc R .
C4 C 0.2968(13) 0.2655(2) 0.1581(5) 0.0253(11) Uani 1 1 d . U
H4 H 0.1577 0.2660 0.0719 0.030 Uiso 1 1 calc R .
C3 C 0.4087(14) 0.3295(3) 0.2192(5) 0.0332(13) Uani 1 1 d . U
C1 C 0.7030(13) 0.2663(3) 0.4126(5) 0.0288(12) Uani 1 1 d . U
C8 C 0.7050(14) -0.0062(3) 0.4119(5) 0.0324(13) Uani 1 1 d . U
C7 C 0.6033(14) -0.0716(3) 0.3473(5) 0.0332(13) Uani 1 1 d . U
H7 H 0.6735 -0.1165 0.3901 0.040 Uiso 1 1 calc R .
C6 C 0.4038(14) -0.0720(3) 0.2232(5) 0.0301(12) Uani 1 1 d . U
O4 O 0.2993(13) 0.39721(19) 0.1495(4) 0.0534(12) Uani 1 1 d . U
H4A H 0.4451 0.4305 0.1776 0.080 Uiso 1 1 calc GR .
O1 O 0.8924(7) 0.1300(3) 0.5336(2) 0.0374(7) Uani 1 1 d . U
O3 O 0.9035(10) 0.2703(2) 0.5334(3) 0.0426(11) Uani 1 1 d . U
H3 H 0.9855 0.2288 0.5561 0.064 Uiso 1 1 calc GR .
O2 O 0.0647(7) 0.1300(3) 0.0502(2) 0.0332(7) Uani 1 1 d . U
C15 C 0.2991(13) -0.1359(2) 0.1500(5) 0.0259(12) Uani 1 1 d . U
H15A H 0.4923 -0.1504 0.0989 0.039 Uiso 1 1 calc GR .
H15B H 0.0755 -0.1266 0.0888 0.039 Uiso 1 1 calc GR .
H15C H 0.2568 -0.1752 0.2115 0.039 Uiso 1 1 calc GR .
N1 N 0.5461(16) 0.5360(3) 0.2133(6) 0.0684(16) Uani 1 1 d . U
C16 C 0.5503(19) 0.5917(4) 0.1959(7) 0.0595(19) Uani 1 1 d . U
O5 O 0.8939(10) -0.01098(19) 0.5360(3) 0.0394(11) Uani 1 1 d . U
H5A H 0.9035 0.0302 0.5724 0.059 Uiso 1 1 calc GR .
C17 C 0.5471(14) 0.6713(3) 0.1992(5) 0.0412(14) Uani 1 1 d . U
H17A H 0.3628 0.6896 0.1283 0.062 Uiso 1 1 calc GR .
H17B H 0.7862 0.6898 0.1857 0.062 Uiso 1 1 calc GR .
H17C H 0.4902 0.6878 0.2858 0.062 Uiso 1 1 calc GR .

loop_
_atom_site_aniso_label
_atom_site_aniso_U_11
_atom_site_aniso_U_22
_atom_site_aniso_U_33
_atom_site_aniso_U_23
_atom_site_aniso_U_13
_atom_site_aniso_U_12
C11 0.016(2) 0.037(2) 0.019(2) -0.0022(17) 0.0063(17) -0.0037(18)
C13 0.018(2) 0.036(2) 0.020(2) 0.0027(17) 0.0074(17) 0.0015(19)
C12 0.016(2) 0.031(2) 0.019(2) -0.0076(17) 0.0037(18) -0.0027(18)
C10 0.0176(15) 0.0290(17) 0.0223(16) 0.002(3) 0.0061(13) -0.002(3)
C9 0.0163(16) 0.046(2) 0.0222(16) -0.003(3) 0.0074(13) -0.004(3)
C14 0.015(2) 0.033(2) 0.024(2) 0.0002(18) 0.0088(17) -0.0030(18)
C5 0.032(3) 0.030(2) 0.026(2) 0.0048(18) 0.010(2) 0.002(2)
C2 0.036(3) 0.034(2) 0.036(3) -0.013(2) 0.014(2) -0.008(2)
C4 0.022(2) 0.028(2) 0.027(2) 0.0015(18) 0.0070(19) 0.0040(19)
C3 0.033(3) 0.032(2) 0.038(3) -0.003(2) 0.016(2) 0.002(2)
C1 0.018(2) 0.046(3) 0.024(2) -0.0097(19) 0.0100(18) -0.008(2)
C8 0.026(3) 0.046(3) 0.026(2) 0.006(2) 0.008(2) 0.005(2)
C7 0.023(2) 0.040(3) 0.039(3) 0.010(2) 0.013(2) 0.005(2)
C6 0.027(2) 0.029(2) 0.037(2) 0.0054(19) 0.014(2) -0.0019(19)
O4 0.075(3) 0.0288(19) 0.057(2) 0.0107(17) 0.011(2) 0.002(2)
O1 0.0310(14) 0.0586(17) 0.0208(13) -0.005(2) -0.0022(11) -0.009(3)
O3 0.040(2) 0.061(2) 0.0260(18) -0.0144(17) 0.0021(16) -0.0141(19)
O2 0.0371(14) 0.0313(13) 0.0283(13) 0.003(2) -0.0055(11) -0.007(2)
C15 0.020(2) 0.017(2) 0.040(3) 0.0002(19) 0.003(2) -0.0053(18)
N1 0.074(4) 0.058(3) 0.071(3) 0.011(3) 0.001(3) 0.001(3)
C16 0.057(4) 0.057(3) 0.065(4) 0.014(3) 0.008(3) 0.001(3)
O5 0.038(2) 0.051(2) 0.0283(19) 0.0085(16) 0.0004(17) 0.0056(17)
C17 0.022(3) 0.082(3) 0.020(2) -0.006(2) 0.003(2) -0.005(3)

loop_
_atom_type_symbol
_atom_type_description
_atom_type_scat_dispersion_real
_atom_type_scat_dispersion_imag
_atom_type_scat_source
C C 0.0033 0.0016 'International Tables Vol C Tables 4.2.6.8 and 6.1.1.4'
H H 0.0000 0.0000 'International Tables Vol C Tables 4.2.6.8 and 6.1.1.4'
N N 0.0061 0.0033 'International Tables Vol C Tables 4.2.6.8 and 6.1.1.4'
O O 0.0106 0.0060 'International Tables Vol C Tables 4.2.6.8 and 6.1.1.4'

loop_
_geom_angle_atom_site_label_1
_geom_angle_atom_site_label_2
_geom_angle_atom_site_label_3
_geom_angle
C9 C11 C12 121.9(4)
C9 C11 C1 121.1(4)
C1 C11 C12 117.0(4)
C14 C13 C9 119.8(4)
C14 C13 C8 118.9(4)
C8 C13 C9 121.2(4)
C11 C12 C10 119.8(4)
C4 C12 C11 120.3(4)
C4 C12 C10 119.9(4)
C12 C10 C14 118.3(3)
O2 C10 C12 120.2(6)
O2 C10 C14 121.5(5)
C11 C9 C13 119.6(3)
O1 C9 C11 123.3(6)
O1 C9 C13 117.1(6)
C13 C14 C10 120.4(4)
C5 C14 C13 122.0(4)
C5 C14 C10 117.5(4)
C14 C5 C6 119.7(5)
C1 C2 C3 120.1(5)
C3 C4 C12 119.9(4)
C2 C3 O4 120.9(5)
C4 C3 C2 121.3(5)
C4 C3 O4 117.8(5)
C2 C1 C11 121.4(4)
O3 C1 C11 121.0(4)
O3 C1 C2 117.6(4)
C7 C8 C13 119.9(5)
O5 C8 C13 123.2(5)
O5 C8 C7 116.8(4)
C6 C7 C8 120.9(5)
C7 C6 C5 118.5(5)
C7 C6 C15 124.2(5)
C15 C6 C5 117.3(4)
N1 C16 C17 168.7(9)

loop_
_geom_bond_atom_site_label_1
_geom_bond_atom_site_label_2
_geom_bond_distance
C11 C12 1.434(6)
C11 C9 1.387(8)
C11 C1 1.430(7)
C13 C9 1.520(8)
C13 C14 1.383(6)
C13 C8 1.402(7)
C12 C10 1.468(7)
C12 C4 1.417(6)
C10 C14 1.499(7)
C10 O2 1.235(4)
C9 O1 1.277(4)
C14 C5 1.345(6)
C5 C6 1.447(6)
C2 C3 1.404(7)
C2 C1 1.370(7)
C4 C3 1.364(7)
C3 O4 1.459(6)
C1 O3 1.342(6)
C8 C7 1.394(7)
C8 O5 1.354(6)
C7 C6 1.367(7)
C6 C15 1.413(7)
N1 C16 1.038(8)
C16 C17 1.461(8)
